data_4323206
loop_
_publ_author_name
'Gerd W. Rabe'
'Sohrab Kheradmandan'
'Glenn P. A. Yap'

_publ_section_title
;
 Synthesis and Structural Characterization of the Solvent-Free Potassium
 Derivative of a Terphenyl-Substituted Primary Phosphane:
 [(2,6-Dimesitylphenyl)P(H)K]4
;
_journal_name_full 'Inorganic Chemistry'
_journal_page_first 6541
_journal_page_last 6543
_journal_paper_doi 10.1021/ic980585m
_journal_volume 37
_journal_year 1998
_chemical_formula_sum 'C96 H100 K4 P4'
_chemical_formula_weight 1534.04
_chemical_name_systematic
; 
 ? 
;
_space_group_IT_number 2
_symmetry_cell_setting triclinic
_symmetry_space_group_name_Hall '-P 1'
_symmetry_space_group_name_H-M 'P -1'
_atom_sites_solution_hydrogens geom
_atom_sites_solution_primary direct
_atom_sites_solution_secondary difmap
_audit_creation_method SHELXL
_cell_angle_alpha 67.614(1)
_cell_angle_beta 89.469(1)
_cell_angle_gamma 69.255(1)
_cell_formula_units_Z 1
_cell_length_a 11.5144(2)
_cell_length_b 14.3774(2)
_cell_length_c 15.1334(2)
_cell_measurement_reflns_used 'reflections from 60 data frames'
_cell_measurement_temperature 203(2)
_cell_measurement_theta_max 28.29
_cell_measurement_theta_min 1.47
_cell_volume 2143.32(6)
_computing_cell_refinement 'Siemens SAINT'
_computing_data_collection 'Siemens SMART'
_computing_data_reduction 'Siemens SHELXTL XPREP'
_computing_molecular_graphics 'Siemens SHELXTL XP'
_computing_publication_material 'Siemens SHELXTL XCIF'
_computing_structure_refinement 'SHELXL-93 (Sheldrick, 1993)'
_computing_structure_solution 'SHELXS-86 (Sheldrick, 1990)'
_diffrn_ambient_temperature 203(2)
_diffrn_measurement_device 'Siemens SMART CCD'
_diffrn_measurement_method 'hemisphere scans'
_diffrn_radiation_monochromator graphite
_diffrn_radiation_source 'fine-focus sealed tube'
_diffrn_radiation_type MoK\a
_diffrn_radiation_wavelength 0.71073
_diffrn_reflns_av_R_equivalents 0.0835
_diffrn_reflns_av_sigmaI/netI 0.1063
_diffrn_reflns_limit_h_max 14
_diffrn_reflns_limit_h_min -15
_diffrn_reflns_limit_k_max 18
_diffrn_reflns_limit_k_min -19
_diffrn_reflns_limit_l_max 19
_diffrn_reflns_limit_l_min -20
_diffrn_reflns_number 11533
_diffrn_reflns_theta_max 21.00
_diffrn_reflns_theta_min 1.47
_diffrn_standards_decay_% <1
_diffrn_standards_number '50 standard frames at start and end'
_exptl_absorpt_coefficient_mu 0.327
_exptl_absorpt_correction_type none
_exptl_crystal_colour yellow
_exptl_crystal_density_diffrn 1.189
_exptl_crystal_description block
_exptl_crystal_F_000 812
_exptl_crystal_size_max 0.10
_exptl_crystal_size_mid 0.10
_exptl_crystal_size_min 0.10
_refine_diff_density_max 0.535
_refine_diff_density_min -0.504
_refine_diff_density_rms 0.097
_refine_ls_extinction_method none
_refine_ls_goodness_of_fit_all 1.040
_refine_ls_goodness_of_fit_obs 1.129
_refine_ls_hydrogen_treatment constr
_refine_ls_matrix_type full
_refine_ls_number_parameters 469
_refine_ls_number_reflns 4589
_refine_ls_number_restraints 0
_refine_ls_restrained_S_all 1.040
_refine_ls_restrained_S_obs 1.129
_refine_ls_R_factor_all 0.0957
_refine_ls_R_factor_obs 0.0629
_refine_ls_shift/esd_max 0.007
_refine_ls_shift/esd_mean 0.001
_refine_ls_structure_factor_coef Fsqd
_refine_ls_weighting_details 'w=1/[\s^2^(Fo^2^)+(0.1138P)^2^+0.0000P] where P=(Fo^2^+2Fc^2^)/3'
_refine_ls_weighting_scheme calc
_refine_ls_wR_factor_all 0.1920
_refine_ls_wR_factor_obs 0.1737
_reflns_number_observed 3302
_reflns_number_total 4589
_reflns_observed_criterion >2sigma(I)
_cod_data_source_file ic980585m.cif
_cod_data_source_block gr001
_cod_depositor_comments
;
The following automatic conversions were performed:

'_refine_ls_weighting_scheme' value 'calc
w=1/[\s^2^(Fo^2^)+(0.1138P)^2^+0.0000P] where P=(Fo^2^+2Fc^2^)/3' was
changed to 'calc'. New tag '_refine_ls_weighting_details' was
created. The value of the new tag was set to
'w=1/[\s^2^(Fo^2^)+(0.1138P)^2^+0.0000P] where P=(Fo^2^+2Fc^2^)/3'.

Automatic conversion script
Id: cif_fix_values 3143 2015-03-26 13:38:13Z robertas 
;
_cod_database_code 4323206

loop_
_symmetry_equiv_pos_as_xyz
'x, y, z'
'-x, -y, -z'

loop_
_atom_site_aniso_label
_atom_site_aniso_U_11
_atom_site_aniso_U_22
_atom_site_aniso_U_33
_atom_site_aniso_U_23
_atom_site_aniso_U_13
_atom_site_aniso_U_12
K1 0.1128(13) 0.0579(10) 0.0344(8) -0.0187(7) 0.0086(8) -0.0413(9)
K2 0.0387(8) 0.0345(8) 0.0733(10) -0.0252(7) -0.0003(7) -0.0100(6)
P1 0.0410(9) 0.0338(9) 0.0317(8) -0.0106(7) 0.0093(7) -0.0203(7)
P2 0.0382(10) 0.0280(9) 0.0534(10) -0.0217(7) -0.0041(7) -0.0076(7)
C1 0.029(3) 0.020(3) 0.034(3) -0.012(2) 0.003(3) -0.009(3)
C2 0.024(3) 0.031(3) 0.042(3) -0.015(3) 0.008(3) -0.012(3)
C3 0.036(4) 0.025(3) 0.034(3) -0.005(3) 0.012(3) -0.015(3)
C4 0.032(4) 0.022(3) 0.028(3) -0.005(2) -0.001(3) -0.009(3)
C5 0.035(3) 0.025(3) 0.031(3) -0.016(3) 0.009(3) -0.012(3)
C6 0.032(3) 0.022(3) 0.029(3) -0.014(3) 0.007(2) -0.010(2)
C7 0.041(4) 0.034(3) 0.038(3) -0.011(3) 0.002(3) -0.017(3)
C8 0.052(4) 0.041(4) 0.035(3) -0.011(3) 0.001(3) -0.020(3)
C9 0.037(4) 0.039(4) 0.039(4) 0.001(3) 0.001(3) -0.013(3)
C10 0.044(4) 0.027(3) 0.047(4) -0.008(3) 0.000(3) -0.013(3)
C11 0.037(3) 0.023(3) 0.042(3) -0.012(3) 0.003(3) -0.013(3)
C12 0.029(3) 0.028(3) 0.032(3) -0.008(3) 0.003(2) -0.013(3)
C13 0.067(4) 0.040(4) 0.051(4) -0.022(3) -0.005(3) -0.010(3)
C14 0.054(4) 0.052(4) 0.046(4) 0.003(3) -0.006(3) -0.016(3)
C15 0.050(4) 0.025(3) 0.057(4) -0.018(3) 0.007(3) -0.010(3)
C16 0.023(3) 0.026(3) 0.037(3) -0.009(3) 0.006(2) -0.008(3)
C17 0.035(4) 0.040(3) 0.045(3) -0.014(3) 0.004(3) -0.018(3)
C18 0.028(4) 0.030(3) 0.055(4) -0.004(3) 0.005(3) -0.011(3)
C19 0.035(4) 0.033(3) 0.056(4) -0.014(3) 0.017(3) -0.005(3)
C20 0.035(4) 0.028(3) 0.032(3) -0.009(3) 0.006(3) -0.005(3)
C21 0.022(3) 0.027(3) 0.030(3) -0.008(3) 0.003(2) -0.009(3)
C22 0.041(4) 0.048(4) 0.053(4) -0.030(3) 0.006(3) -0.016(3)
C23 0.029(4) 0.046(4) 0.086(5) -0.007(3) 0.015(3) -0.013(3)
C24 0.061(4) 0.053(4) 0.065(4) -0.038(3) 0.021(3) -0.017(3)
C25 0.035(3) 0.021(3) 0.028(3) -0.008(2) 0.005(2) -0.008(3)
C26 0.048(4) 0.025(3) 0.048(4) -0.012(3) 0.000(3) -0.004(3)
C27 0.062(4) 0.031(4) 0.058(4) -0.027(3) 0.010(3) -0.017(3)
C28 0.052(4) 0.039(4) 0.049(4) -0.023(3) 0.001(3) -0.024(3)
C29 0.039(3) 0.027(3) 0.032(3) -0.012(3) 0.005(3) -0.017(3)
C30 0.032(3) 0.028(3) 0.035(3) -0.015(3) 0.010(3) -0.013(3)
C31 0.040(4) 0.029(3) 0.035(3) -0.008(3) 0.007(3) -0.008(3)
C32 0.054(4) 0.036(4) 0.029(3) -0.013(3) -0.001(3) 0.000(3)
C33 0.048(4) 0.024(3) 0.045(4) -0.010(3) -0.017(3) 0.003(3)
C34 0.034(4) 0.029(3) 0.058(4) -0.007(3) -0.010(3) -0.008(3)
C35 0.038(4) 0.024(3) 0.042(3) -0.007(3) 0.003(3) -0.006(3)
C36 0.031(3) 0.020(3) 0.036(3) -0.010(3) 0.002(3) 0.001(3)
C37 0.055(4) 0.059(4) 0.049(4) -0.013(3) 0.019(3) -0.019(4)
C38 0.071(5) 0.045(4) 0.069(4) -0.020(4) -0.033(4) -0.003(3)
C39 0.055(4) 0.048(4) 0.044(4) -0.005(3) 0.007(3) -0.017(3)
C40 0.030(3) 0.032(3) 0.040(3) -0.022(3) 0.005(3) -0.013(3)
C41 0.033(4) 0.037(4) 0.044(3) -0.019(3) -0.002(3) -0.015(3)
C42 0.026(3) 0.042(4) 0.056(4) -0.026(3) 0.005(3) -0.017(3)
C43 0.034(4) 0.058(4) 0.062(4) -0.037(4) 0.018(3) -0.027(4)
C44 0.032(4) 0.044(4) 0.044(3) -0.020(3) 0.010(3) -0.022(3)
C45 0.031(3) 0.031(3) 0.038(3) -0.017(3) 0.001(3) -0.015(3)
C46 0.045(4) 0.045(4) 0.042(3) -0.015(3) 0.008(3) -0.013(3)
C47 0.031(4) 0.053(4) 0.091(5) -0.042(4) 0.006(3) -0.010(3)
C48 0.055(4) 0.072(5) 0.051(4) -0.018(4) 0.015(3) -0.037(4)

loop_
_atom_site_label
_atom_site_type_symbol
_atom_site_fract_x
_atom_site_fract_y
_atom_site_fract_z
_atom_site_U_iso_or_equiv
_atom_site_thermal_displace_type
_atom_site_occupancy
_atom_site_calc_flag
_atom_site_refinement_flags
_atom_site_disorder_group
K1 K -0.0960(2) 1.13594(11) 0.05199(9) 0.0657(5) Uani 1 d . .
K2 K 0.24077(11) 0.93724(9) 0.28180(10) 0.0488(4) Uani 1 d . .
P1 P 0.07805(13) 0.86114(11) 0.15759(9) 0.0346(4) Uani 1 d . .
P2 P 0.00018(13) 1.13184(11) 0.25090(11) 0.0396(5) Uani 1 d . .
C1 C -0.1175(4) 0.7981(4) 0.2323(3) 0.0270(12) Uani 1 d . .
C2 C -0.1738(5) 0.7415(4) 0.3038(4) 0.0312(13) Uani 1 d . .
H2A H -0.2597(5) 0.7563(4) 0.2916(4) 0.037 Uiso 1 calc R .
C3 C -0.1062(5) 0.6645(4) 0.3920(4) 0.0332(13) Uani 1 d . .
H3A H -0.1453(5) 0.6278(4) 0.4402(4) 0.040 Uiso 1 calc R .
C4 C 0.0193(5) 0.6427(4) 0.4075(3) 0.0295(13) Uani 1 d . .
H4A H 0.0661(5) 0.5898(4) 0.4673(3) 0.035 Uiso 1 calc R .
C5 C 0.0801(5) 0.6955(4) 0.3386(3) 0.0286(13) Uani 1 d . .
C6 C 0.0117(5) 0.7780(4) 0.2487(3) 0.0271(12) Uani 1 d . .
C7 C -0.2076(5) 0.8517(4) 0.0622(4) 0.0380(14) Uani 1 d . .
C8 C -0.2894(5) 0.9296(5) -0.0234(4) 0.0431(15) Uani 1 d . .
H8A H -0.2951(5) 0.9103(5) -0.0754(4) 0.052 Uiso 1 calc R .
C9 C -0.3613(5) 1.0337(5) -0.0327(4) 0.044(2) Uani 1 d . .
C10 C -0.3507(5) 1.0607(4) 0.0445(4) 0.0422(15) Uani 1 d . .
H10A H -0.3984(5) 1.1314(4) 0.0390(4) 0.051 Uiso 1 calc R .
C11 C -0.2714(5) 0.9858(4) 0.1301(4) 0.0339(13) Uani 1 d . .
C12 C -0.1977(4) 0.8807(4) 0.1382(3) 0.0305(13) Uani 1 d . .
C13 C -0.1338(6) 0.7379(4) 0.0688(4) 0.055(2) Uani 1 d . .
H13A H -0.1533(6) 0.7334(4) 0.0087(4) 0.082 Uiso 1 calc R .
H13B H -0.1561(6) 0.6858(4) 0.1215(4) 0.082 Uiso 1 calc R .
H13C H -0.0446(6) 0.7217(4) 0.0804(4) 0.082 Uiso 1 calc R .
C14 C -0.4520(5) 1.1160(5) -0.1245(4) 0.059(2) Uani 1 d . .
H14A H -0.4470(5) 1.0833(5) -0.1707(4) 0.089 Uiso 1 calc R .
H14B H -0.4299(5) 1.1793(5) -0.1521(4) 0.089 Uiso 1 calc R .
H14C H -0.5369(5) 1.1377(5) -0.1092(4) 0.089 Uiso 1 calc R .
C15 C -0.2623(5) 1.0169(4) 0.2140(4) 0.0449(15) Uani 1 d . .
H15A H -0.2027(5) 0.9551(4) 0.2671(4) 0.067 Uiso 1 calc R .
H15B H -0.3441(5) 1.0383(4) 0.2346(4) 0.067 Uiso 1 calc R .
H15C H -0.2344(5) 1.0771(4) 0.1940(4) 0.067 Uiso 1 calc R .
C16 C 0.2615(4) 0.7059(4) 0.4195(3) 0.0303(13) Uani 1 d . .
C17 C 0.3896(5) 0.6811(4) 0.4363(4) 0.0399(14) Uani 1 d . .
H17A H 0.4186(5) 0.7080(4) 0.4756(4) 0.048 Uiso 1 calc R .
C18 C 0.4756(5) 0.6183(4) 0.3974(4) 0.0422(15) Uani 1 d . .
C19 C 0.4311(5) 0.5766(4) 0.3421(4) 0.0449(15) Uani 1 d . .
H19A H 0.4885(5) 0.5322(4) 0.3163(4) 0.054 Uiso 1 calc R .
C20 C 0.3028(5) 0.5991(4) 0.3238(3) 0.0342(13) Uani 1 d . .
C21 C 0.2174(4) 0.6664(4) 0.3611(3) 0.0273(12) Uani 1 d . .
C22 C 0.1703(5) 0.7748(4) 0.4641(4) 0.0445(15) Uani 1 d . .
H22A H 0.0855(5) 0.7838(4) 0.4450(4) 0.067 Uiso 1 calc R .
H22B H 0.1765(5) 0.8454(4) 0.4420(4) 0.067 Uiso 1 calc R .
H22C H 0.1906(5) 0.7391(4) 0.5340(4) 0.067 Uiso 1 calc R .
C23 C 0.6155(5) 0.5907(5) 0.4164(5) 0.061(2) Uani 1 d . .
H23A H 0.6596(5) 0.5461(5) 0.3828(5) 0.091 Uiso 1 calc R .
H23B H 0.6447(5) 0.5512(5) 0.4852(5) 0.091 Uiso 1 calc R .
H23C H 0.6316(5) 0.6572(5) 0.3932(5) 0.091 Uiso 1 calc R .
C24 C 0.2582(6) 0.5486(5) 0.2667(4) 0.056(2) Uani 1 d . .
H24A H 0.3295(6) 0.5049(5) 0.2465(4) 0.085 Uiso 1 calc R .
H24B H 0.1997(6) 0.6056(5) 0.2103(4) 0.085 Uiso 1 calc R .
H24C H 0.2166(6) 0.5030(5) 0.3068(4) 0.085 Uiso 1 calc R .
C25 C -0.1306(5) 1.3494(4) 0.2333(3) 0.0296(13) Uani 1 d . .
C26 C -0.1387(5) 1.4358(4) 0.2562(4) 0.0442(15) Uani 1 d . .
H26A H -0.2126(5) 1.4987(4) 0.2330(4) 0.053 Uiso 1 calc R .
C27 C -0.0424(6) 1.4328(5) 0.3116(4) 0.048(2) Uani 1 d . .
H27A H -0.0517(6) 1.4919(5) 0.3277(4) 0.057 Uiso 1 calc R .
C28 C 0.0690(5) 1.3415(4) 0.3437(4) 0.043(2) Uani 1 d . .
H28A H 0.1363(5) 1.3396(4) 0.3799(4) 0.052 Uiso 1 calc R .
C29 C 0.0807(5) 1.2530(4) 0.3225(3) 0.0311(13) Uani 1 d . .
C30 C -0.0200(5) 1.2527(4) 0.2695(3) 0.0304(13) Uani 1 d . .
C31 C -0.2194(5) 1.3991(4) 0.0648(4) 0.0382(14) Uani 1 d . .
C32 C -0.3056(6) 1.4006(4) -0.0005(4) 0.045(2) Uani 1 d . .
H32A H -0.2971(6) 1.4257(4) -0.0664(4) 0.054 Uiso 1 calc R .
C33 C -0.4024(6) 1.3665(4) 0.0283(4) 0.045(2) Uani 1 d . .
C34 C -0.4146(5) 1.3321(4) 0.1248(4) 0.045(2) Uani 1 d . .
H34A H -0.4825(5) 1.3114(4) 0.1451(4) 0.054 Uiso 1 calc R .
C35 C -0.3302(5) 1.3268(4) 0.1934(4) 0.0384(14) Uani 1 d . .
C36 C -0.2298(5) 1.3591(4) 0.1639(3) 0.0324(13) Uani 1 d . .
C37 C -0.1146(5) 1.4387(5) 0.0300(4) 0.058(2) Uani 1 d . .
H37A H -0.0642(5) 1.4321(5) 0.0847(4) 0.087 Uiso 1 calc R .
H37B H -0.1504(5) 1.5142(5) -0.0154(4) 0.087 Uiso 1 calc R .
H37C H -0.0622(5) 1.3951(5) -0.0016(4) 0.087 Uiso 1 calc R .
C38 C -0.4947(6) 1.3702(5) -0.0456(4) 0.068(2) Uani 1 d . .
H38A H -0.5566(6) 1.3435(5) -0.0131(4) 0.102 Uiso 1 calc R .
H38B H -0.4498(6) 1.3250(5) -0.0785(4) 0.102 Uiso 1 calc R .
H38C H -0.5366(6) 1.4446(5) -0.0925(4) 0.102 Uiso 1 calc R .
C39 C -0.3446(6) 1.2848(5) 0.2987(4) 0.054(2) Uani 1 d . .
H39A H -0.2779(6) 1.2865(5) 0.3359(4) 0.081 Uiso 1 calc R .
H39B H -0.3400(6) 1.2106(5) 0.3204(4) 0.081 Uiso 1 calc R .
H39C H -0.4252(6) 1.3302(5) 0.3076(4) 0.081 Uiso 1 calc R .
C40 C 0.2278(5) 1.0671(4) 0.4401(4) 0.0315(13) Uani 1 d . .
C41 C 0.3414(5) 0.9791(4) 0.4633(4) 0.0367(14) Uani 1 d . .
H41A H 0.3571(5) 0.9187(4) 0.5222(4) 0.044 Uiso 1 calc R .
C42 C 0.4312(5) 0.9774(4) 0.4032(4) 0.0382(14) Uani 1 d . .
C43 C 0.4066(5) 1.0658(5) 0.3162(4) 0.045(2) Uani 1 d . .
H43A H 0.4670(5) 1.0650(5) 0.2740(4) 0.054 Uiso 1 calc R .
C44 C 0.2939(5) 1.1568(4) 0.2895(4) 0.0367(14) Uani 1 d . .
C45 C 0.2033(5) 1.1575(4) 0.3522(4) 0.0310(13) Uani 1 d . .
C46 C 0.1321(5) 1.0678(5) 0.5093(4) 0.0458(15) Uani 1 d . .
H46A H 0.0593(5) 1.1353(5) 0.4813(4) 0.069 Uiso 1 calc R .
H46B H 0.1688(5) 1.0615(5) 0.5698(4) 0.069 Uiso 1 calc R .
H46C H 0.1068(5) 1.0070(5) 0.5212(4) 0.069 Uiso 1 calc R .
C47 C 0.5547(5) 0.8792(5) 0.4306(5) 0.056(2) Uani 1 d . .
H47A H 0.6064(5) 0.8923(5) 0.3798(5) 0.083 Uiso 1 calc R .
H47B H 0.5376(5) 0.8152(5) 0.4388(5) 0.083 Uiso 1 calc R .
H47C H 0.5987(5) 0.8677(5) 0.4906(5) 0.083 Uiso 1 calc R .
C48 C 0.2712(6) 1.2527(5) 0.1948(4) 0.058(2) Uani 1 d . .
H48A H 0.1893(6) 1.3082(5) 0.1877(4) 0.087 Uiso 1 calc R .
H48B H 0.2742(6) 1.2296(5) 0.1421(4) 0.087 Uiso 1 calc R .
H48C H 0.3354(6) 1.2821(5) 0.1936(4) 0.087 Uiso 1 calc R .

loop_
_atom_type_symbol
_atom_type_description
_atom_type_scat_dispersion_real
_atom_type_scat_dispersion_imag
_atom_type_scat_source
C C 0.0033 0.0016 'International Tables Vol C Tables 4.2.6.8 and 6.1.1.4'
H H 0.0000 0.0000 'International Tables Vol C Tables 4.2.6.8 and 6.1.1.4'
P P 0.1023 0.0942 'International Tables Vol C Tables 4.2.6.8 and 6.1.1.4'
K K 0.2009 0.2494 'International Tables Vol C Tables 4.2.6.8 and 6.1.1.4'

loop_
_geom_angle_atom_site_label_1
_geom_angle_atom_site_label_2
_geom_angle_atom_site_label_3
_geom_angle
_geom_angle_site_symmetry_1
_geom_angle_site_symmetry_3
_geom_angle_publ_flag
P1 K1 P2 156.06(7) 2_575 . ?
P1 K1 P1 91.78(5) 2_575 . ?
P2 K1 P1 83.83(5) . . ?
P1 K1 K2 120.04(5) 2_575 . ?
P2 K1 K2 42.67(3) . . ?
P1 K1 K2 48.05(3) . . ?
P1 K1 K1 48.36(3) 2_575 2_575 ?
P2 K1 K1 123.24(6) . 2_575 ?
P1 K1 K1 43.42(3) . 2_575 ?
K2 K1 K1 81.05(4) . 2_575 ?
P2 K2 P1 87.35(4) . . ?
P2 K2 K1 45.27(3) . . ?
P1 K2 K1 49.45(3) . . ?
C6 P1 K1 123.8(2) . 2_575 ?
C6 P1 K2 104.3(2) . . ?
K1 P1 K2 129.47(6) 2_575 . ?
C6 P1 K1 117.0(2) . . ?
K1 P1 K1 88.22(5) 2_575 . ?
K2 P1 K1 82.51(4) . . ?
C30 P2 K2 128.7(2) . . ?
C30 P2 K1 123.4(2) . . ?
K2 P2 K1 92.06(5) . . ?
C2 C1 C6 120.6(4) . . ?
C2 C1 C12 118.2(4) . . ?
C6 C1 C12 121.2(4) . . ?
C3 C2 C1 121.5(5) . . ?
C4 C3 C2 118.3(5) . . ?
C3 C4 C5 122.6(4) . . ?
C4 C5 C6 120.2(5) . . ?
C4 C5 C21 119.2(4) . . ?
C6 C5 C21 120.6(4) . . ?
C1 C6 C5 116.8(4) . . ?
C1 C6 P1 119.1(3) . . ?
C5 C6 P1 124.1(4) . . ?
C12 C7 C8 119.2(5) . . ?
C12 C7 C13 121.7(5) . . ?
C8 C7 C13 119.1(5) . . ?
C9 C8 C7 121.7(5) . . ?
C10 C9 C8 118.2(5) . . ?
C10 C9 C14 120.7(5) . . ?
C8 C9 C14 121.1(5) . . ?
C9 C10 C11 121.7(5) . . ?
C10 C11 C12 119.6(5) . . ?
C10 C11 C15 120.8(5) . . ?
C12 C11 C15 119.6(4) . . ?
C7 C12 C11 119.6(4) . . ?
C7 C12 C1 120.6(4) . . ?
C11 C12 C1 119.5(4) . . ?
C17 C16 C21 119.3(5) . . ?
C17 C16 C22 120.5(5) . . ?
C21 C16 C22 120.2(4) . . ?
C18 C17 C16 122.3(5) . . ?
C17 C18 C19 117.9(5) . . ?
C17 C18 C23 122.2(5) . . ?
C19 C18 C23 119.9(5) . . ?
C18 C19 C20 121.8(5) . . ?
C21 C20 C19 119.1(5) . . ?
C21 C20 C24 120.6(5) . . ?
C19 C20 C24 120.3(5) . . ?
C20 C21 C16 119.7(4) . . ?
C20 C21 C5 119.9(4) . . ?
C16 C21 C5 120.4(4) . . ?
C26 C25 C30 119.4(4) . . ?
C26 C25 C36 121.3(4) . . ?
C30 C25 C36 119.0(4) . . ?
C27 C26 C25 122.3(5) . . ?
C26 C27 C28 119.3(5) . . ?
C29 C28 C27 120.1(5) . . ?
C28 C29 C30 121.2(5) . . ?
C28 C29 C45 119.9(4) . . ?
C30 C29 C45 118.8(4) . . ?
C29 C30 C25 117.5(4) . . ?
C29 C30 P2 118.3(4) . . ?
C25 C30 P2 124.2(4) . . ?
C32 C31 C36 119.2(5) . . ?
C32 C31 C37 120.7(5) . . ?
C36 C31 C37 120.2(5) . . ?
C33 C32 C31 122.3(5) . . ?
C32 C33 C34 117.9(5) . . ?
C32 C33 C38 120.4(6) . . ?
C34 C33 C38 121.6(6) . . ?
C33 C34 C35 122.3(6) . . ?
C34 C35 C36 119.4(5) . . ?
C34 C35 C39 120.5(5) . . ?
C36 C35 C39 120.0(5) . . ?
C31 C36 C35 118.8(5) . . ?
C31 C36 C25 118.3(5) . . ?
C35 C36 C25 122.8(4) . . ?
C41 C40 C45 119.3(5) . . ?
C41 C40 C46 121.0(5) . . ?
C45 C40 C46 119.8(5) . . ?
C42 C41 C40 122.3(5) . . ?
C41 C42 C43 118.5(5) . . ?
C41 C42 C47 120.9(5) . . ?
C43 C42 C47 120.6(5) . . ?
C42 C43 C44 121.5(5) . . ?
C43 C44 C45 119.2(5) . . ?
C43 C44 C48 120.1(5) . . ?
C45 C44 C48 120.7(5) . . ?
C40 C45 C44 119.3(5) . . ?
C40 C45 C29 121.3(5) . . ?
C44 C45 C29 119.4(5) . . ?

loop_
_geom_bond_atom_site_label_1
_geom_bond_atom_site_label_2
_geom_bond_distance
_geom_bond_site_symmetry_2
_geom_bond_publ_flag
K1 P1 3.162(2) 2_575 ?
K1 P2 3.189(2) . ?
K1 P1 3.438(2) . ?
K1 K2 4.486(2) . ?
K1 K1 4.598(3) 2_575 ?
K2 P2 3.043(2) . ?
K2 P1 3.365(2) . ?
P1 C6 1.812(5) . ?
P1 K1 3.162(2) 2_575 ?
P2 C30 1.800(5) . ?
C1 C2 1.393(7) . ?
C1 C6 1.417(7) . ?
C1 C12 1.500(6) . ?
C2 C3 1.377(7) . ?
C3 C4 1.369(6) . ?
C4 C5 1.383(7) . ?
C5 C6 1.417(6) . ?
C5 C21 1.491(7) . ?
C7 C12 1.383(7) . ?
C7 C8 1.410(7) . ?
C7 C13 1.518(7) . ?
C8 C9 1.381(7) . ?
C9 C10 1.382(7) . ?
C9 C14 1.524(7) . ?
C10 C11 1.391(7) . ?
C11 C12 1.404(7) . ?
C11 C15 1.513(7) . ?
C16 C17 1.389(7) . ?
C16 C21 1.400(7) . ?
C16 C22 1.516(7) . ?
C17 C18 1.380(8) . ?
C18 C19 1.389(8) . ?
C18 C23 1.517(7) . ?
C19 C20 1.401(7) . ?
C20 C21 1.398(7) . ?
C20 C24 1.512(7) . ?
C25 C26 1.384(7) . ?
C25 C30 1.426(7) . ?
C25 C36 1.492(7) . ?
C26 C27 1.375(7) . ?
C27 C28 1.392(7) . ?
C28 C29 1.388(7) . ?
C29 C30 1.418(7) . ?
C29 C45 1.500(7) . ?
C31 C32 1.396(7) . ?
C31 C36 1.408(7) . ?
C31 C37 1.518(7) . ?
C32 C33 1.374(8) . ?
C33 C34 1.376(8) . ?
C33 C38 1.524(7) . ?
C34 C35 1.390(7) . ?
C35 C36 1.402(7) . ?
C35 C39 1.505(7) . ?
C40 C41 1.390(7) . ?
C40 C45 1.403(7) . ?
C40 C46 1.514(7) . ?
C41 C42 1.371(7) . ?
C42 C43 1.380(8) . ?
C42 C47 1.527(7) . ?
C43 C44 1.401(7) . ?
C44 C45 1.403(7) . ?
C44 C48 1.507(7) . ?
